data_7024195
loop_
_publ_author_name
'Grimminger, Philipp'
'Kl\"ufers, Peter'

_publ_section_title
;
 Oxidorhenium(V) complexes with L-histidine and pyranosides.
;
_journal_issue 3
_journal_name_full 'Dalton transactions (Cambridge, England : 2003)'
_journal_page_first 715
_journal_page_last 719
_journal_paper_doi 10.1039/b912603a
_journal_volume 39
_journal_year 2010
_chemical_absolute_configuration syn
_chemical_compound_source
;
0.833 g (1.0 mmol) of the Rhenium(V)-oxo-complex trans-ReOCl3(PPh3)2 were
stirred with 0.328 g (2.0 mmol) methyl-\b-D-ribopyranoside, 0.155 g (1.0 mmol)
L-histidine and 0.303 g (3.0 mmol) triethylamine in
100 ml methanol. After stirring for 3 hours at 60 \%C the yellow suspension
turned into a blue solution. Then the methanol was removed in vakuo.
The remaining blue solid was recrystallised in a mixture of 10 ml methanol
and 1 ml of Water. At ambient Temperature blue crystals of (I) formed within 3
days.
;
_chemical_formula_moiety '2(C12 H18 N3 O8 Re1.02), 0.5(C2 H8 O2)'
_chemical_formula_sum 'C25 H40 N6 O17 Re2.04'
_chemical_formula_weight 1075.75
_chemical_name_common ReO(His)(MebDRibp)
_space_group_IT_number 4
_symmetry_cell_setting monoclinic
_symmetry_Int_Tables_number 4
_symmetry_space_group_name_Hall 'P 2yb'
_symmetry_space_group_name_H-M 'P 1 21 1'
_atom_sites_solution_hydrogens geom
_atom_sites_solution_primary direct
_atom_sites_solution_secondary difmap
_audit_block_code Re_O_MebDribp_His_ln077_grimminger
_audit_creation_date 12-Feb-07
_audit_creation_method 'form98_non/compatible with shelxl97-2'
_audit_update_record 09-AUG-07
_cell_angle_alpha 90.00
_cell_angle_beta 96.0005(19)
_cell_angle_gamma 90.00
_cell_formula_units_Z 1
_cell_length_a 10.3763(3)
_cell_length_b 6.4665(2)
_cell_length_c 14.8657(5)
_cell_measurement_reflns_used 22898
_cell_measurement_temperature 200(2)
_cell_measurement_theta_max 27.485
_cell_measurement_theta_min 3.134
_cell_volume 992.00(5)
_computing_cell_refinement 'HKL Scalepack (Otwinowski & Minor 1997)'
_computing_data_collection 'Collect (Bruker AXS BV, 1997-2004)'
_computing_data_reduction 'HKL Denzo and Scalepack (Otwinowski & Minor 1997)'
_computing_structure_refinement 'SHELXL-97 (G. M. Sheldrick. University of G\"ottingen, 97-2 version)'
_computing_structure_solution
;
A. Altomare, M. C. Burla, M. Camalli, G. L. Cascarano, C. Giacovazzo, A.
Guagliardi, A. G. G. Moliterni, G. Polidori, R. Spagna: SIR97: a new tool for
crystal structure determination and refinement; J. Appl. Crystallogr. 1999,
32, 115-119.
;
_diffrn_ambient_temperature 200(2)
_diffrn_detector_area_resol_mean 9
_diffrn_measured_fraction_theta_full 0.992
_diffrn_measured_fraction_theta_max 0.992
_diffrn_measurement_device '95mm CCD camera on \k-goniostat'
_diffrn_measurement_device_type KappaCCD
_diffrn_measurement_method 'CCD; rotation images; thick slices'
_diffrn_orient_matrix_type 'by Bruker AXS Collect from scalepack cell'
_diffrn_orient_matrix_UB_11 0.0940204
_diffrn_orient_matrix_UB_12 -0.0358089
_diffrn_orient_matrix_UB_13 0.0020958
_diffrn_orient_matrix_UB_21 -0.0065008
_diffrn_orient_matrix_UB_22 0.0037137
_diffrn_orient_matrix_UB_23 -0.0675723
_diffrn_orient_matrix_UB_31 0.0225468
_diffrn_orient_matrix_UB_32 0.1503943
_diffrn_orient_matrix_UB_33 0.0021676
_diffrn_radiation_collimation 0.20
_diffrn_radiation_monochromator 'MONTEL, graded multilayered X-ray optics'
_diffrn_radiation_source 'rotating anode'
_diffrn_radiation_type MoK\a
_diffrn_radiation_wavelength 0.71073
_diffrn_reflns_av_R_equivalents 0.0504
_diffrn_reflns_av_sigmaI/netI 0.0477
_diffrn_reflns_limit_h_max 13
_diffrn_reflns_limit_h_min -13
_diffrn_reflns_limit_k_max 7
_diffrn_reflns_limit_k_min -8
_diffrn_reflns_limit_l_max 19
_diffrn_reflns_limit_l_min -19
_diffrn_reflns_number 17598
_diffrn_reflns_theta_full 27.56
_diffrn_reflns_theta_max 27.56
_diffrn_reflns_theta_min 3.44
_diffrn_source_current 55.00
_diffrn_source_power 3.025
_diffrn_source_type 'FR 591 generator'
_diffrn_source_voltage 55.00
_exptl_absorpt_coefficient_mu 6.277
_exptl_absorpt_correction_T_max 0.884
_exptl_absorpt_correction_T_min 0.58583
_exptl_absorpt_correction_type multi-scan
_exptl_absorpt_process_details
;
Sheldrick, G.M. SADABS. Version 2. Multi-Scan Absorption Correction Program.
University of G\"ottingen, Germany, 2001.

\m \\times r = 0.048164, Tmin/Tmax = 0.6627
;
_exptl_crystal_colour violet
_exptl_crystal_density_diffrn 1.801
_exptl_crystal_density_method 'not measured'
_exptl_crystal_description platelet
_exptl_crystal_F_000 518
_exptl_crystal_size_max 0.18
_exptl_crystal_size_mid 0.13
_exptl_crystal_size_min 0.02
_refine_diff_density_max 1.542
_refine_diff_density_min -1.782
_refine_diff_density_rms 0.185
_refine_ls_abs_structure_details 'Flack H D (1983), Acta Cryst. A39, 876-881'
_refine_ls_abs_structure_Flack 0.041(14)
_refine_ls_extinction_method none
_refine_ls_goodness_of_fit_ref 1.108
_refine_ls_hydrogen_treatment constr
_refine_ls_matrix_type full
_refine_ls_number_parameters 234
_refine_ls_number_reflns 4484
_refine_ls_number_restraints 1
_refine_ls_restrained_S_all 1.108
_refine_ls_R_factor_all 0.0389
_refine_ls_R_factor_gt 0.0340
_refine_ls_shift/su_max 0.001
_refine_ls_shift/su_mean 0.000
_refine_ls_structure_factor_coef Fsqd
_refine_ls_weighting_details 'calc w=1/[\s^2^(Fo^2^)+(0.0488P)^2^+0.6945P] where P=(Fo^2^+2Fc^2^)/3'
_refine_ls_weighting_scheme calc
_refine_ls_wR_factor_gt 0.0855
_refine_ls_wR_factor_ref 0.0879
_reflns_number_gt 4106
_reflns_number_total 4484
_reflns_threshold_expression >2sigma(I)
_cod_data_source_file b912603a.txt
_cod_data_source_block ln077
_cod_original_sg_symbol_H-M 'P 21'
_cod_database_code 7024195
_kl_diffrn_measurement_scan_angle phi/omega-scan
_kl_diffrn_measurement_scan_step_degree 2.0
_kl_diffrn_measurement_scan_time_per_degree 8
_kl_diffrn_measurement_detector_distance 30

loop_
_symmetry_equiv_pos_as_xyz
'x, y, z'
'-x, y+1/2, -z'

loop_
_atom_site_label
_atom_site_type_symbol
_atom_site_fract_x
_atom_site_fract_y
_atom_site_fract_z
_atom_site_U_iso_or_equiv
_atom_site_adp_type
_atom_site_occupancy
_atom_site_symmetry_multiplicity
_atom_site_calc_flag
_atom_site_refinement_flags
Re1 Re 0.192781(16) 0.20210(8) 0.065702(12) 0.02051(8) Uani 0.963(2) 1 d P
O1 O 0.1790(4) 0.4577(8) 0.0832(3) 0.0301(11) Uani 1 1 d .
O11 O 0.3575(8) 0.172(2) 0.4448(5) 0.093(3) Uani 1 1 d .
C11 C 0.2967(8) 0.169(2) 0.3581(6) 0.055(3) Uani 1 1 d .
H11 H 0.3312 0.2800 0.3206 0.066 Uiso 1 1 calc R
C21 C 0.3120(9) -0.0404(16) 0.3163(6) 0.050(2) Uani 1 1 d .
H21 H 0.2736 -0.1443 0.3556 0.059 Uiso 1 1 calc R
O21 O 0.4425(6) -0.0932(11) 0.3139(4) 0.0535(16) Uani 1 1 d .
H821 H 0.4802 0.0010 0.2878 0.080 Uiso 1 1 calc R
C31 C 0.2359(7) -0.0522(11) 0.2235(5) 0.0354(17) Uani 1 1 d .
H31 H 0.2321 -0.1993 0.2027 0.042 Uiso 1 1 calc R
O31 O 0.3035(5) 0.0716(8) 0.1606(3) 0.0313(11) Uani 1 1 d .
C41 C 0.0983(7) 0.0330(13) 0.2210(5) 0.0358(17) Uani 1 1 d .
H41 H 0.0407 -0.0746 0.2441 0.043 Uiso 1 1 calc R
O41 O 0.0551(4) 0.0778(7) 0.1287(3) 0.0298(11) Uani 1 1 d .
C51 C 0.0923(7) 0.229(2) 0.2773(5) 0.047(3) Uani 1 1 d .
H511 H 0.1316 0.3459 0.2466 0.057 Uiso 1 1 calc R
H512 H 0.0008 0.2649 0.2835 0.057 Uiso 1 1 calc R
O51 O 0.1607(5) 0.198(2) 0.3646(3) 0.0580(13) Uani 1 1 d .
C61 C 0.3762(17) 0.390(3) 0.4775(11) 0.134(7) Uani 1 1 d .
H611 H 0.4547 0.3982 0.5201 0.200 Uiso 1 1 calc R
H612 H 0.3011 0.4325 0.5079 0.200 Uiso 1 1 calc R
H613 H 0.3849 0.4812 0.4259 0.200 Uiso 1 1 calc R
C12 C 0.1818(6) -0.0970(10) -0.0890(5) 0.0255(14) Uani 1 1 d .
O121 O 0.1901(4) -0.1010(6) -0.0011(3) 0.0255(10) Uani 1 1 d .
O122 O 0.2204(5) -0.2365(7) -0.1339(4) 0.0360(13) Uani 1 1 d .
C22 C 0.1264(6) 0.1024(10) -0.1295(5) 0.0265(13) Uani 1 1 d .
H22 H 0.0600 0.0707 -0.1813 0.032 Uiso 1 1 calc R
N22 N 0.0662(4) 0.2159(16) -0.0605(3) 0.0265(12) Uani 1 1 d .
H221 H -0.0130 0.1586 -0.0527 0.032 Uiso 1 1 calc R
H222 H 0.0533 0.3514 -0.0781 0.032 Uiso 1 1 calc R
C32 C 0.2382(6) 0.2311(16) -0.1638(4) 0.031(2) Uani 1 1 d .
H321 H 0.2570 0.1775 -0.2234 0.038 Uiso 1 1 calc R
H322 H 0.2103 0.3769 -0.1718 0.038 Uiso 1 1 calc R
C42 C 0.3599(5) 0.2217(19) -0.0987(4) 0.0325(17) Uani 1 1 d .
N52 N 0.3570(4) 0.2212(16) -0.0068(4) 0.0272(13) Uani 1 1 d .
C62 C 0.4790(5) 0.2236(15) 0.0314(4) 0.0272(15) Uani 1 1 d .
H62 H 0.5056 0.2257 0.0945 0.033 Uiso 1 1 calc R
N72 N 0.5580(5) 0.2224(15) -0.0348(4) 0.0292(14) Uani 1 1 d .
H772 H 0.6432 0.2179 -0.0266 0.035 Uiso 1 1 calc R
C82 C 0.4842(5) 0.2294(13) -0.1183(4) 0.0268(17) Uani 1 1 d .
H82 H 0.5144 0.2378 -0.1764 0.032 Uiso 1 1 calc R
O99 O 0.6153(8) 0.2274(19) 0.2710(5) 0.032(2) Uiso 0.50 1 d P
H899 H 0.6600 0.2358 0.2272 0.048 Uiso 0.50 1 calc PR
C99 C 0.6813(6) 0.311(4) 0.3451(4) 0.122(11) Uiso 0.50 1 d P
H991 H 0.7268 0.4352 0.3280 0.183 Uiso 0.50 1 calc PR
H992 H 0.7444 0.2102 0.3724 0.183 Uiso 0.50 1 calc PR
H993 H 0.6208 0.3475 0.3889 0.183 Uiso 0.50 1 calc PR
Re2 Re -0.0249(6) 0.206(4) 0.1847(4) 0.033(3) Uiso 0.0271(11) 1 d PR
Re3 Re 0.4137(6) 0.206(4) -0.0481(4) 0.017(4) Uiso 0.0157(11) 1 d PR
Re4 Re 0.2106(6) -0.296(4) 0.2389(4) 0.039(7) Uiso 0.0123(12) 1 d PR

loop_
_atom_site_aniso_label
_atom_site_aniso_U_11
_atom_site_aniso_U_22
_atom_site_aniso_U_33
_atom_site_aniso_U_23
_atom_site_aniso_U_13
_atom_site_aniso_U_12
Re1 0.01438(11) 0.01627(11) 0.03076(12) 0.0007(2) 0.00176(7) 0.00124(18)
O1 0.027(2) 0.024(3) 0.039(3) -0.001(2) -0.001(2) 0.0028(18)
O11 0.077(4) 0.142(10) 0.055(4) -0.048(6) -0.011(3) 0.011(7)
C11 0.042(4) 0.076(10) 0.047(4) -0.010(5) 0.003(3) 0.011(5)
C21 0.046(5) 0.068(6) 0.035(4) 0.007(4) 0.007(4) 0.013(4)
O21 0.044(3) 0.068(4) 0.047(3) 0.013(3) -0.001(3) 0.012(3)
C31 0.034(4) 0.026(4) 0.046(4) 0.000(3) 0.005(3) -0.001(3)
O31 0.027(2) 0.037(3) 0.030(2) 0.000(2) 0.0054(19) 0.005(2)
C41 0.028(4) 0.045(4) 0.035(4) 0.003(3) 0.003(3) -0.007(3)
O41 0.024(2) 0.030(3) 0.036(3) -0.001(2) 0.004(2) -0.0002(19)
C51 0.033(3) 0.065(8) 0.043(3) -0.003(5) -0.002(3) 0.010(5)
O51 0.052(3) 0.081(4) 0.040(2) -0.003(6) -0.001(2) 0.007(6)
C61 0.122(13) 0.145(14) 0.130(12) -0.109(12) -0.003(10) -0.013(11)
C12 0.016(3) 0.022(3) 0.039(4) 0.002(3) 0.000(3) -0.003(2)
O121 0.021(2) 0.016(2) 0.040(3) -0.0022(18) 0.0047(19) 0.0014(17)
O122 0.030(2) 0.027(3) 0.050(3) -0.0096(19) -0.001(2) 0.0065(18)
C22 0.017(3) 0.019(3) 0.042(4) -0.003(3) -0.001(3) -0.001(2)
N22 0.0180(19) 0.021(3) 0.039(2) -0.011(4) -0.0016(17) -0.008(4)
C32 0.028(3) 0.034(6) 0.031(3) -0.001(3) 0.000(2) 0.000(3)
C42 0.017(2) 0.037(5) 0.043(3) 0.001(4) 0.000(2) 0.002(4)
N52 0.0139(19) 0.026(4) 0.040(2) 0.008(3) -0.0006(18) -0.006(3)
C62 0.022(2) 0.019(4) 0.040(3) 0.002(3) 0.000(2) -0.001(3)
N72 0.017(2) 0.023(4) 0.048(3) -0.002(3) 0.0065(19) -0.004(3)
C82 0.021(2) 0.021(5) 0.039(3) -0.010(3) 0.004(2) -0.008(3)

loop_
_atom_type_symbol
_atom_type_description
_atom_type_scat_dispersion_real
_atom_type_scat_dispersion_imag
_atom_type_scat_source
C C 0.0033 0.0016 'International Tables Vol C Tables 4.2.6.8 and 6.1.1.4'
H H 0.0000 0.0000 'International Tables Vol C Tables 4.2.6.8 and 6.1.1.4'
N N 0.0061 0.0033 'International Tables Vol C Tables 4.2.6.8 and 6.1.1.4'
O O 0.0106 0.0060 'International Tables Vol C Tables 4.2.6.8 and 6.1.1.4'
Re Re -1.0185 7.2310 'International Tables Vol C Tables 4.2.6.8 and 6.1.1.4'

loop_
_diffrn_radiation_wavelength_id
0.71073

loop_
_exptl_crystal_face_index_h
_exptl_crystal_face_index_k
_exptl_crystal_face_index_l
_exptl_crystal_face_perp_dist
0 1 0 0.040000
0 -1 0 0.090000
-1 0 0 0.090000
1 0 0 0.090000
0 0 1 0.010000
0 0 -1 0.010000

loop_
_geom_angle_atom_site_label_1
_geom_angle_atom_site_label_2
_geom_angle_atom_site_label_3
_geom_angle
_geom_angle_site_symmetry_1
_geom_angle_site_symmetry_3
O1 Re1 O31 111.9(2) . .
O1 Re1 O41 104.5(2) . .
O31 Re1 O41 83.0(2) . .
O1 Re1 N52 96.2(3) . .
O31 Re1 N52 87.0(2) . .
O41 Re1 N52 159.1(3) . .
O1 Re1 N22 92.3(3) . .
O31 Re1 N22 155.9(3) . .
O41 Re1 N22 91.4(2) . .
N52 Re1 N22 90.22(18) . .
O1 Re1 O121 161.8(2) . .
O31 Re1 O121 85.33(19) . .
O41 Re1 O121 82.82(18) . .
N52 Re1 O121 78.1(3) . .
N22 Re1 O121 70.7(3) . .
O1 Re1 Re3 99.3(5) . .
O31 Re1 Re3 89.1(3) . .
O41 Re1 Re3 156.1(5) . .
N52 Re1 Re3 4.7(4) . .
N22 Re1 Re3 86.62(17) . .
O121 Re1 Re3 74.1(5) . .
O1 Re1 Re2 79.7(5) . .
O31 Re1 Re2 90.0(3) . .
O41 Re1 Re2 25.0(5) . .
N52 Re1 Re2 173.6(4) . .
N22 Re1 Re2 94.83(17) . .
O121 Re1 Re2 107.3(5) . .
Re3 Re1 Re2 178.2(5) . .
C11 O11 C61 110.5(13) . .
O11 C11 O51 107.1(6) . .
O11 C11 C21 110.1(10) . .
O51 C11 C21 107.0(9) . .
O11 C11 H11 110.9 . .
O51 C11 H11 110.9 . .
C21 C11 H11 110.9 . .
O21 C21 C11 112.0(8) . .
O21 C21 C31 112.1(7) . .
C11 C21 C31 110.7(7) . .
O21 C21 Re4 102.3(7) . .
C11 C21 Re4 145.1(7) . .
C31 C21 Re4 46.9(6) . .
O21 C21 H21 107.2 . .
C11 C21 H21 107.2 . .
C31 C21 H21 107.2 . .
Re4 C21 H21 66.8 . .
C21 O21 H821 109.5 . .
O31 C31 C21 108.3(6) . .
O31 C31 C41 107.3(6) . .
C21 C31 C41 113.6(7) . .
O31 C31 H31 109.2 . .
C21 C31 H31 109.2 . .
C41 C31 H31 109.2 . .
C31 O31 Re1 114.8(4) . .
O41 C41 C51 109.3(6) . .
O41 C41 C31 107.1(6) . .
C51 C41 C31 112.3(6) . .
O41 C41 H41 109.4 . .
C51 C41 H41 109.4 . .
C31 C41 H41 109.4 . .
C41 O41 Re2 73.3(6) . .
C41 O41 Re1 111.8(4) . .
Re2 O41 Re1 121.1(8) . .
O51 C51 C41 109.4(10) . .
O51 C51 H511 109.8 . .
C41 C51 H511 109.8 . .
O51 C51 H512 109.8 . .
C41 C51 H512 109.8 . .
H511 C51 H512 108.2 . .
C51 O51 C11 110.9(6) . .
O11 C61 H611 109.5 . .
O11 C61 H612 109.5 . .
H611 C61 H612 109.5 . .
O11 C61 H613 109.5 . .
H611 C61 H613 109.5 . .
H612 C61 H613 109.5 . .
O122 C12 O121 123.1(6) . .
O122 C12 C22 123.4(6) . .
O121 C12 C22 113.5(6) . .
O122 C12 Re2 61.6(5) . 2_545
O121 C12 Re2 123.5(5) . 2_545
C22 C12 Re2 90.7(6) . 2_545
C12 O121 Re1 115.7(4) . .
C12 O122 Re2 88.2(6) . 2_545
N22 C22 C12 108.9(6) . .
N22 C22 C32 110.5(6) . .
C12 C22 C32 108.7(6) . .
N22 C22 H22 109.5 . .
C12 C22 H22 109.5 . .
C32 C22 H22 109.5 . .
C22 N22 Re1 108.8(4) . .
C22 N22 H221 109.9 . .
Re1 N22 H221 109.9 . .
C22 N22 H222 109.9 . .
Re1 N22 H222 109.9 . .
H221 N22 H222 108.3 . .
C42 C32 C22 111.8(7) . .
C42 C32 Re3 6.7(3) . .
C22 C32 Re3 105.5(6) . .
C42 C32 H321 109.3 . .
C22 C32 H321 109.3 . .
Re3 C32 H321 114.6 . .
C42 C32 H322 109.3 . .
C22 C32 H322 109.3 . .
Re3 C32 H322 110.1 . .
H321 C32 H322 107.9 . .
Re3 C42 C82 70.2(6) . .
Re3 C42 N52 40.3(5) . .
C82 C42 N52 109.6(5) . .
Re3 C42 C32 161.8(9) . .
C82 C42 C32 127.8(6) . .
N52 C42 C32 122.4(5) . .
Re3 N52 C62 68.4(6) . .
Re3 N52 C42 40.1(5) . .
C62 N52 C42 107.9(5) . .
Re3 N52 Re1 164.2(12) . .
C62 N52 Re1 124.3(4) . .
C42 N52 Re1 127.7(4) . .
N52 C62 N72 108.2(5) . .
N52 C62 H62 125.9 . .
N72 C62 H62 125.9 . .
C62 N72 C82 109.4(5) . .
C62 N72 H772 125.3 . .
C82 N72 H772 125.3 . .
C42 C82 N72 104.8(5) . .
C42 C82 H82 127.6 . .
N72 C82 H82 127.6 . .
C99 O99 H899 109.5 . .
O99 C99 H991 109.5 . .
O99 C99 H992 109.5 . .
H991 C99 H992 109.5 . .
O99 C99 H993 109.5 . .
H991 C99 H993 109.5 . .
H992 C99 H993 109.5 . .
O41 Re2 O122 117.8(6) . 2
O41 Re2 C12 110.2(4) . 2
O122 Re2 C12 30.2(3) 2 2
O41 Re2 Re1 33.9(4) . .
O122 Re2 Re1 122.6(3) 2 .
C12 Re2 Re1 99.1(4) 2 .
C42 Re3 N52 99.6(9) . .
C42 Re3 C32 11.4(5) . .
N52 Re3 C32 88.9(6) . .
C42 Re3 Re1 91.7(6) . .
N52 Re3 Re1 11.1(8) . .
C32 Re3 Re1 80.5(2) . .

loop_
_geom_bond_atom_site_label_1
_geom_bond_atom_site_label_2
_geom_bond_distance
_geom_bond_site_symmetry_2
Re1 O1 1.681(5) .
Re1 O31 1.919(5) .
Re1 O41 1.961(5) .
Re1 N52 2.113(5) .
Re1 N22 2.177(5) .
Re1 O121 2.196(4) .
Re1 Re3 2.987(6) .
Re1 Re2 3.012(6) .
O11 C11 1.375(10) .
O11 C61 1.495(19) .
C11 O51 1.436(9) .
C11 C21 1.504(16) .
C11 H11 1.0000 .
C21 O21 1.401(10) .
C21 C31 1.519(11) .
C21 Re4 2.22(2) .
C21 H21 1.0000 .
O21 H821 0.8400 .
C31 O31 1.464(9) .
C31 C41 1.528(10) .
C31 H31 1.0000 .
C41 O41 1.428(9) .
C41 C51 1.526(14) .
C41 H41 1.0000 .
O41 Re2 1.487(15) .
C51 O51 1.428(9) .
C51 H511 0.9900 .
C51 H512 0.9900 .
C61 H611 0.9800 .
C61 H612 0.9800 .
C61 H613 0.9800 .
C12 O122 1.214(8) .
C12 O121 1.301(8) .
C12 C22 1.511(9) .
C12 Re2 2.412(15) 2_545
O122 Re2 2.122(9) 2_545
C22 N22 1.453(9) .
C22 C32 1.556(10) .
C22 H22 1.0000 .
N22 H221 0.9200 .
N22 H222 0.9200 .
C32 C42 1.510(8) .
C32 Re3 2.376(9) .
C32 H321 0.9900 .
C32 H322 0.9900 .
C42 Re3 0.895(8) .
C42 C82 1.353(8) .
C42 N52 1.370(9) .
N52 Re3 0.898(8) .
N52 C62 1.332(7) .
C62 N72 1.346(8) .
C62 H62 0.9500 .
N72 C82 1.389(8) .
N72 H772 0.8800 .
C82 H82 0.9500 .
O99 C99 1.348(14) .
O99 H899 0.8400 .
C99 H991 0.9800 .
C99 H992 0.9800 .
C99 H993 0.9800 .
Re2 O122 2.122(9) 2
Re2 C12 2.412(15) 2

loop_
_geom_hbond_atom_site_label_D
_geom_hbond_atom_site_label_H
_geom_hbond_atom_site_label_A
_geom_hbond_distance_DH
_geom_hbond_distance_HA
_geom_hbond_distance_DA
_geom_hbond_angle_DHA
_geom_hbond_site_symmetry_A
O21 H821 O99 0.84 2.06 2.856(13) 157.9 .
N22 H221 O1 0.92 2.17 3.032(8) 156.4 2_545
N22 H221 O121 0.92 2.60 3.135(7) 117.9 2
N22 H222 O41 0.92 1.95 2.797(10) 152.4 2
N72 H772 O121 0.88 2.09 2.851(7) 143.7 2_655
N72 H772 O122 0.88 2.66 3.231(7) 123.7 2_655
N72 H772 O1 0.88 2.70 3.362(8) 133.4 2_645
O99 H899 O122 0.84 1.96 2.801(10) 174.1 2_655

loop_
_geom_torsion_atom_site_label_1
_geom_torsion_atom_site_label_2
_geom_torsion_atom_site_label_3
_geom_torsion_atom_site_label_4
_geom_torsion
_geom_torsion_site_symmetry_1
_geom_torsion_site_symmetry_4
C61 O11 C11 O51 -80.2(12) . .
C61 O11 C11 C21 163.9(10) . .
O11 C11 C21 O21 -58.8(10) . .
O51 C11 C21 O21 -174.8(7) . .
O11 C11 C21 C31 175.3(7) . .
O51 C11 C21 C31 59.3(10) . .
O11 C11 C21 Re4 132.6(11) . .
O51 C11 C21 Re4 16.6(15) . .
O21 C21 C31 O31 -52.9(9) . .
C11 C21 C31 O31 72.9(8) . .
Re4 C21 C31 O31 -139.1(8) . .
O21 C21 C31 C41 -171.9(7) . .
C11 C21 C31 C41 -46.1(10) . .
Re4 C21 C31 C41 101.8(7) . .
C21 C31 O31 Re1 -147.7(5) . .
C41 C31 O31 Re1 -24.8(7) . .
O1 Re1 O31 C31 105.7(5) . .
O41 Re1 O31 C31 2.8(4) . .
N52 Re1 O31 C31 -158.8(5) . .
N22 Re1 O31 C31 -74.9(6) . .
O121 Re1 O31 C31 -80.5(4) . .
Re3 Re1 O31 C31 -154.6(6) . .
Re2 Re1 O31 C31 26.9(6) . .
O31 C31 C41 O41 41.0(7) . .
C21 C31 C41 O41 160.6(7) . .
O31 C31 C41 C51 -79.0(8) . .
C21 C31 C41 C51 40.6(10) . .
C51 C41 O41 Re2 -35.9(9) . .
C31 C41 O41 Re2 -157.8(10) . .
C51 C41 O41 Re1 81.6(6) . .
C31 C41 O41 Re1 -40.3(7) . .
O1 Re1 O41 C41 -88.8(5) . .
O31 Re1 O41 C41 22.0(4) . .
N52 Re1 O41 C41 84.1(7) . .
N22 Re1 O41 C41 178.5(5) . .
O121 Re1 O41 C41 108.2(5) . .
Re3 Re1 O41 C41 93.7(6) . .
Re2 Re1 O41 C41 -83.1(6) . .
O1 Re1 O41 Re2 -5.7(5) . .
O31 Re1 O41 Re2 105.1(5) . .
N52 Re1 O41 Re2 167.2(5) . .
N22 Re1 O41 Re2 -98.4(5) . .
O121 Re1 O41 Re2 -168.7(5) . .
Re3 Re1 O41 Re2 176.7(6) . .
O41 C41 C51 O51 -167.6(6) . .
C31 C41 C51 O51 -48.8(9) . .
C41 C51 O51 C11 65.8(13) . .
O11 C11 O51 C51 170.7(12) . .
C21 C11 O51 C51 -71.3(13) . .
O122 C12 O121 Re1 155.2(5) . .
C22 C12 O121 Re1 -21.6(6) . .
Re2 C12 O121 Re1 -129.3(7) 2_545 .
O1 Re1 O121 C12 14.2(8) . .
O31 Re1 O121 C12 -147.1(4) . .
O41 Re1 O121 C12 129.4(4) . .
N52 Re1 O121 C12 -59.2(4) . .
N22 Re1 O121 C12 35.3(4) . .
Re3 Re1 O121 C12 -56.7(4) . .
Re2 Re1 O121 C12 124.4(4) . .
O121 C12 O122 Re2 113.4(7) . 2_545
C22 C12 O122 Re2 -70.1(8) . 2_545
O122 C12 C22 N22 168.6(6) . .
O121 C12 C22 N22 -14.6(7) . .
Re2 C12 C22 N22 112.8(5) 2_545 .
O122 C12 C22 C32 -70.9(8) . .
O121 C12 C22 C32 105.9(6) . .
Re2 C12 C22 C32 -126.7(5) 2_545 .
C12 C22 N22 Re1 43.2(6) . .
C32 C22 N22 Re1 -76.2(7) . .
O1 Re1 N22 C22 132.8(6) . .
O31 Re1 N22 C22 -46.6(8) . .
O41 Re1 N22 C22 -122.6(5) . .
N52 Re1 N22 C22 36.6(6) . .
O121 Re1 N22 C22 -40.7(5) . .
Re3 Re1 N22 C22 33.6(7) . .
Re2 Re1 N22 C22 -147.4(7) . .
N22 C22 C32 C42 78.8(9) . .
C12 C22 C32 C42 -40.8(9) . .
N22 C22 C32 Re3 76.1(8) . .
C12 C22 C32 Re3 -43.4(8) . .
C22 C32 C42 Re3 -22(6) . .
C22 C32 C42 C82 148.2(10) . .
Re3 C32 C42 C82 171(7) . .
C22 C32 C42 N52 -37.6(15) . .
Re3 C32 C42 N52 -15(6) . .
C82 C42 N52 Re3 -12(3) . .
C32 C42 N52 Re3 173(3) . .
Re3 C42 N52 C62 11(3) . .
C82 C42 N52 C62 -1.5(13) . .
C32 C42 N52 C62 -176.6(10) . .
Re3 C42 N52 Re1 -166(3) . .
C82 C42 N52 Re1 -178.1(7) . .
C32 C42 N52 Re1 6.8(17) . .
O1 Re1 N52 Re3 -132(5) . .
O31 Re1 N52 Re3 116(5) . .
O41 Re1 N52 Re3 55(5) . .
N22 Re1 N52 Re3 -40(5) . .
O121 Re1 N52 Re3 30(5) . .
Re2 Re1 N52 Re3 179(8) . .
O1 Re1 N52 C62 86.8(9) . .
O31 Re1 N52 C62 -24.9(9) . .
O41 Re1 N52 C62 -86.3(11) . .
N22 Re1 N52 C62 179.1(9) . .
O121 Re1 N52 C62 -110.7(9) . .
Re3 Re1 N52 C62 -141(6) . .
Re2 Re1 N52 C62 37(5) . .
O1 Re1 N52 C42 -97.1(10) . .
O31 Re1 N52 C42 151.2(10) . .
O41 Re1 N52 C42 89.8(11) . .
N22 Re1 N52 C42 -4.8(10) . .
O121 Re1 N52 C42 65.4(10) . .
Re3 Re1 N52 C42 35(5) . .
Re2 Re1 N52 C42 -147(4) . .
Re3 N52 C62 N72 6.4(19) . .
C42 N52 C62 N72 -0.9(13) . .
Re1 N52 C62 N72 175.8(7) . .
N52 C62 N72 C82 2.9(12) . .
Re3 C42 C82 N72 -5.2(18) . .
N52 C42 C82 N72 3.1(12) . .
C32 C42 C82 N72 177.9(12) . .
C62 N72 C82 C42 -3.7(11) . .
C41 O41 Re2 O122 -146.3(13) . 2
Re1 O41 Re2 O122 107.9(10) . 2
C41 O41 Re2 C12 -178.4(10) . 2
Re1 O41 Re2 C12 75.8(8) . 2
C41 O41 Re2 Re1 105.7(6) . .
O1 Re1 Re2 O41 174.4(5) . .
O31 Re1 Re2 O41 -73.4(5) . .
N52 Re1 Re2 O41 -135(4) . .
N22 Re1 Re2 O41 82.9(5) . .
O121 Re1 Re2 O41 11.7(5) . .
Re3 Re1 Re2 O41 -132(26) . .
O1 Re1 Re2 O122 82.0(11) . 2
O31 Re1 Re2 O122 -165.7(11) . 2
O41 Re1 Re2 O122 -92.3(10) . 2
N52 Re1 Re2 O122 132(3) . 2
N22 Re1 Re2 O122 -9.4(11) . 2
O121 Re1 Re2 O122 -80.6(11) . 2
Re3 Re1 Re2 O122 136(25) . 2
O1 Re1 Re2 C12 61.5(6) . 2
O31 Re1 Re2 C12 173.8(6) . 2
O41 Re1 Re2 C12 -112.9(6) . 2
N52 Re1 Re2 C12 112(4) . 2
N22 Re1 Re2 C12 -29.9(7) . 2
O121 Re1 Re2 C12 -101.1(6) . 2
Re3 Re1 Re2 C12 116(26) . 2
C82 C42 Re3 N52 168(3) . .
C32 C42 Re3 N52 -20(7) . .
C82 C42 Re3 C32 -172(6) . .
N52 C42 Re3 C32 20(7) . .
C82 C42 Re3 Re1 175.7(12) . .
N52 C42 Re3 Re1 7.8(15) . .
C32 C42 Re3 Re1 -12(6) . .
C62 N52 Re3 C42 -169(3) . .
Re1 N52 Re3 C42 45(7) . .
C62 N52 Re3 C32 -173.0(13) . .
C42 N52 Re3 C32 -3.9(15) . .
Re1 N52 Re3 C32 41(6) . .
C62 N52 Re3 Re1 146(5) . .
C42 N52 Re3 Re1 -45(7) . .
C22 C32 Re3 C42 158(6) . .
C42 C32 Re3 N52 160(7) . .
C22 C32 Re3 N52 -41.3(19) . .
C42 C32 Re3 Re1 168(6) . .
C22 C32 Re3 Re1 -33.9(7) . .
O1 Re1 Re3 C42 -87.6(17) . .
O31 Re1 Re3 C42 160.4(17) . .
O41 Re1 Re3 C42 90.0(19) . .
N52 Re1 Re3 C42 -136(7) . .
N22 Re1 Re3 C42 4.1(17) . .
O121 Re1 Re3 C42 75.0(17) . .
Re2 Re1 Re3 C42 -141(25) . .
O1 Re1 Re3 N52 48(5) . .
O31 Re1 Re3 N52 -64(5) . .
O41 Re1 Re3 N52 -134(5) . .
N22 Re1 Re3 N52 140(5) . .
O121 Re1 Re3 N52 -149(5) . .
Re2 Re1 Re3 N52 -5(31) . .
O1 Re1 Re3 C32 -90.0(6) . .
O31 Re1 Re3 C32 157.9(6) . .
O41 Re1 Re3 C32 87.6(8) . .
N52 Re1 Re3 C32 -138(6) . .
N22 Re1 Re3 C32 1.7(6) . .
O121 Re1 Re3 C32 72.5(5) . .
Re2 Re1 Re3 C32 -144(26) . .

loop_
_reflns_scale_group_code
_reflns_scale_meas_F
1 1.0
